data_7016698
loop_
_publ_author_name
'Petrov, Alex R.'
'Bannenberg, Thomas'
'Daniliuc, Constantin G.'
'Jones, Peter G.'
'Tamm, Matthias'

_publ_section_title
;
 The use of 1,2-dipiperidinoacetylene for the preparation of
 monometallic diaminoacetylene and homo- or heterobimetallic
 diaminodicarbene ruthenium(ii) complexes.
;
_journal_issue 40
_journal_name_full 'Dalton transactions (Cambridge, England : 2003)'
_journal_page_first 10503
_journal_page_last 10512
_journal_paper_doi 10.1039/c1dt10606f
_journal_volume 40
_journal_year 2011
_chemical_formula_sum 'C100.99 H97.49 B2 N4.49 P2 Ru'
_chemical_formula_weight 1558.76
_chemical_name_systematic
;
?
;
_space_group_IT_number 14
_symmetry_cell_setting monoclinic
_symmetry_space_group_name_Hall '-P 2yn'
_symmetry_space_group_name_H-M 'P 1 21/n 1'
_atom_sites_solution_hydrogens geom
_atom_sites_solution_primary direct
_atom_sites_solution_secondary difmap
_audit_creation_method SHELXL-97
_cell_angle_alpha 90.00
_cell_angle_beta 97.058(2)
_cell_angle_gamma 90.00
_cell_formula_units_Z 4
_cell_length_a 11.6660(2)
_cell_length_b 26.9068(6)
_cell_length_c 26.0151(6)
_cell_measurement_reflns_used 22229
_cell_measurement_temperature 100(2)
_cell_measurement_theta_max 75.9112
_cell_measurement_theta_min 3.2823
_cell_volume 8104.1(3)
_computing_cell_refinement
;
CrysAlisPro, Oxford Diffraction Ltd.,
Version 1.171.33.55 (release 05-01-2010 CrysAlis171 .NET)
(compiled Jan 5 2010,16:28:46)
;
_computing_data_collection
;
CrysAlisPro, Oxford Diffraction Ltd.,
Version 1.171.33.55 (release 05-01-2010 CrysAlis171 .NET)
(compiled Jan 5 2010,16:28:46)
;
_computing_data_reduction
;
CrysAlisPro, Oxford Diffraction Ltd.,
Version 1.171.33.55 (release 05-01-2010 CrysAlis171 .NET)
(compiled Jan 5 2010,16:28:46)
;
_computing_molecular_graphics 'Bruker XP'
_computing_publication_material SHELXL-97
_computing_structure_refinement 'SHELXL-97 (Sheldrick, 1997)'
_computing_structure_solution 'SHELXS-97 (Sheldrick, 1990)'
_diffrn_ambient_temperature 100(2)
_diffrn_detector_area_resol_mean 10.3543
_diffrn_measured_fraction_theta_full 1.000
_diffrn_measured_fraction_theta_max 0.994
_diffrn_measurement_device_type 'Xcalibur, Atlas, Nova'
_diffrn_measurement_method '\w scans'
_diffrn_radiation_monochromator mirror
_diffrn_radiation_source 'Nova (Cu) X-ray Source'
_diffrn_radiation_type 'Cu K\a'
_diffrn_radiation_wavelength 1.54184
_diffrn_reflns_av_R_equivalents 0.0925
_diffrn_reflns_av_sigmaI/netI 0.0711
_diffrn_reflns_limit_h_max 14
_diffrn_reflns_limit_h_min -12
_diffrn_reflns_limit_k_max 33
_diffrn_reflns_limit_k_min -33
_diffrn_reflns_limit_l_max 32
_diffrn_reflns_limit_l_min -32
_diffrn_reflns_number 93253
_diffrn_reflns_theta_full 72.50
_diffrn_reflns_theta_max 76.10
_diffrn_reflns_theta_min 3.29
_exptl_absorpt_coefficient_mu 2.333
_exptl_absorpt_correction_T_max 1.00000
_exptl_absorpt_correction_T_min 0.83168
_exptl_absorpt_correction_type multi-scan
_exptl_absorpt_process_details
;
CrysAlisPro, Oxford Diffraction Ltd.,
Version 1.171.33.55 (release 05-01-2010 CrysAlis171 .NET)
(compiled Jan 5 2010,16:28:46)
;
_exptl_crystal_colour orange
_exptl_crystal_density_diffrn 1.278
_exptl_crystal_density_method 'not measured'
_exptl_crystal_description prism
_exptl_crystal_F_000 3276
_exptl_crystal_size_max 0.07
_exptl_crystal_size_mid 0.04
_exptl_crystal_size_min 0.03
_refine_diff_density_max 0.504
_refine_diff_density_min -0.957
_refine_diff_density_rms 0.066
_refine_ls_extinction_method none
_refine_ls_goodness_of_fit_ref 0.886
_refine_ls_hydrogen_treatment 'rigid methyls, others riding'
_refine_ls_matrix_type full
_refine_ls_number_parameters 939
_refine_ls_number_reflns 16852
_refine_ls_number_restraints 9
_refine_ls_restrained_S_all 0.886
_refine_ls_R_factor_all 0.0661
_refine_ls_R_factor_gt 0.0397
_refine_ls_shift/su_max 0.091
_refine_ls_shift/su_mean 0.001
_refine_ls_structure_factor_coef Fsqd
_refine_ls_weighting_details 'calc w=1/[\s^2^(Fo^2^)+(0.0465P)^2^+0.0000P] where P=(Fo^2^+2Fc^2^)/3'
_refine_ls_weighting_scheme calc
_refine_ls_wR_factor_gt 0.0830
_refine_ls_wR_factor_ref 0.0894
_reflns_number_gt 11688
_reflns_number_total 16852
_reflns_threshold_expression >2sigma(I)
_cod_data_source_file c1dt10606f.txt
_cod_data_source_block pet27
_cod_original_sg_symbol_H-M 'P 21/n'
_cod_database_code 7016698

loop_
_symmetry_equiv_pos_as_xyz
'x, y, z'
'-x+1/2, y+1/2, -z+1/2'
'-x, -y, -z'
'x-1/2, -y-1/2, z-1/2'

loop_
_atom_site_label
_atom_site_type_symbol
_atom_site_fract_x
_atom_site_fract_y
_atom_site_fract_z
_atom_site_U_iso_or_equiv
_atom_site_adp_type
_atom_site_occupancy
_atom_site_symmetry_multiplicity
_atom_site_calc_flag
_atom_site_refinement_flags
_atom_site_disorder_assembly
_atom_site_disorder_group
Ru Ru 0.927740(15) 0.717785(6) 0.123799(7) 0.01560(5) Uani 1 1 d . . .
P1 P 1.13272(5) 0.71627(2) 0.11998(2) 0.01609(11) Uani 1 1 d . . .
P2 P 0.71851(5) 0.72271(2) 0.11705(2) 0.01847(12) Uani 1 1 d . . .
B1 B 0.3471(3) 0.41625(10) 0.14810(11) 0.0223(5) Uani 1 1 d . . .
B2 B 0.7169(3) 0.58448(13) 0.40615(12) 0.0324(7) Uani 1 1 d . . .
N1 N 0.88565(18) 0.60178(7) 0.11696(8) 0.0205(4) Uani 1 1 d . . .
N2 N 0.96993(19) 0.66721(8) 0.23119(8) 0.0241(4) Uani 1 1 d . . .
N3 N 0.91690(18) 0.75302(7) 0.04881(8) 0.0215(4) Uani 1 1 d . . .
N4 N 0.93653(17) 0.79195(7) 0.15156(8) 0.0209(4) Uani 1 1 d . . .
C1 C 0.91780(19) 0.64579(9) 0.13349(9) 0.0191(5) Uani 1 1 d . . .
C2 C 0.9437(2) 0.67217(9) 0.18107(10) 0.0207(5) Uani 1 1 d . . .
C3 C 0.8620(2) 0.59047(9) 0.06106(9) 0.0223(5) Uani 1 1 d . . .
H3A H 0.8734 0.6207 0.0406 0.027 Uiso 1 1 calc R . .
H3B H 0.7809 0.5795 0.0526 0.027 Uiso 1 1 calc R . .
C4 C 0.9437(2) 0.54952(10) 0.04730(10) 0.0273(5) Uani 1 1 d . . .
H4A H 1.0238 0.5625 0.0513 0.033 Uiso 1 1 calc R . .
H4B H 0.9231 0.5399 0.0106 0.033 Uiso 1 1 calc R . .
C5 C 0.9384(2) 0.50352(10) 0.08159(11) 0.0294(6) Uani 1 1 d . . .
H5A H 1.0003 0.4801 0.0750 0.035 Uiso 1 1 calc R . .
H5B H 0.8633 0.4866 0.0725 0.035 Uiso 1 1 calc R . .
C6 C 0.9526(2) 0.51727(9) 0.13916(10) 0.0253(5) Uani 1 1 d . . .
H6A H 0.9394 0.4875 0.1600 0.030 Uiso 1 1 calc R . .
H6B H 1.0324 0.5291 0.1498 0.030 Uiso 1 1 calc R . .
C7 C 0.8667(2) 0.55794(9) 0.14924(11) 0.0256(5) Uani 1 1 d . . .
H7A H 0.7868 0.5456 0.1405 0.031 Uiso 1 1 calc R . .
H7B H 0.8778 0.5673 0.1863 0.031 Uiso 1 1 calc R . .
C8 C 0.9685(2) 0.71195(10) 0.26413(10) 0.0296(6) Uani 1 1 d . . .
H8A H 0.8950 0.7129 0.2795 0.036 Uiso 1 1 calc R . .
H8B H 0.9717 0.7419 0.2423 0.036 Uiso 1 1 calc R . .
C9 C 1.0685(3) 0.71330(12) 0.30734(11) 0.0366(6) Uani 1 1 d . . .
H9A H 1.0605 0.7425 0.3298 0.044 Uiso 1 1 calc R . .
H9B H 1.1422 0.7165 0.2924 0.044 Uiso 1 1 calc R . .
C10 C 1.0701(3) 0.66584(12) 0.33940(11) 0.0384(7) Uani 1 1 d . . .
H10A H 1.1353 0.6668 0.3676 0.046 Uiso 1 1 calc R . .
H10B H 0.9974 0.6629 0.3552 0.046 Uiso 1 1 calc R . .
C11 C 1.0832(3) 0.62182(11) 0.30427(11) 0.0347(6) Uani 1 1 d . . .
H11A H 1.0835 0.5908 0.3247 0.042 Uiso 1 1 calc R . .
H11B H 1.1582 0.6242 0.2903 0.042 Uiso 1 1 calc R . .
C12 C 0.9865(3) 0.61932(10) 0.25946(10) 0.0294(6) Uani 1 1 d . . .
H12A H 1.0044 0.5930 0.2351 0.035 Uiso 1 1 calc R . .
H12B H 0.9136 0.6101 0.2730 0.035 Uiso 1 1 calc R . .
C13 C 1.1773(2) 0.68779(8) 0.06128(9) 0.0184(4) Uani 1 1 d . . .
C14 C 1.0970(2) 0.66738(9) 0.02336(9) 0.0215(5) Uani 1 1 d . . .
H14 H 1.0170 0.6694 0.0268 0.026 Uiso 1 1 calc R . .
C15 C 1.1329(2) 0.64386(10) -0.01977(10) 0.0269(5) Uani 1 1 d . . .
H15 H 1.0776 0.6289 -0.0449 0.032 Uiso 1 1 calc R . .
C16 C 1.2493(2) 0.64235(9) -0.02590(10) 0.0259(5) Uani 1 1 d . . .
H16 H 1.2737 0.6274 -0.0558 0.031 Uiso 1 1 calc R . .
C17 C 1.3298(2) 0.66284(9) 0.01194(10) 0.0255(5) Uani 1 1 d . . .
H17 H 1.4096 0.6618 0.0079 0.031 Uiso 1 1 calc R . .
C18 C 1.2949(2) 0.68485(9) 0.05562(9) 0.0225(5) Uani 1 1 d . . .
H18 H 1.3508 0.6980 0.0817 0.027 Uiso 1 1 calc R . .
C19 C 1.19605(19) 0.77842(9) 0.12312(9) 0.0194(4) Uani 1 1 d . . .
C20 C 1.2322(2) 0.80071(9) 0.07939(10) 0.0234(5) Uani 1 1 d . . .
H20 H 1.2285 0.7828 0.0478 0.028 Uiso 1 1 calc R . .
C21 C 1.2740(3) 0.84941(10) 0.08221(10) 0.0304(6) Uani 1 1 d . . .
H21 H 1.2973 0.8648 0.0523 0.036 Uiso 1 1 calc R . .
C22 C 1.2816(2) 0.87544(10) 0.12846(11) 0.0302(6) Uani 1 1 d . . .
H22 H 1.3119 0.9083 0.1303 0.036 Uiso 1 1 calc R . .
C23 C 1.2451(2) 0.85381(10) 0.17192(10) 0.0251(5) Uani 1 1 d . . .
H23 H 1.2495 0.8719 0.2035 0.030 Uiso 1 1 calc R . .
C24 C 1.2019(2) 0.80549(9) 0.16933(9) 0.0208(5) Uani 1 1 d . . .
H24 H 1.1763 0.7908 0.1991 0.025 Uiso 1 1 calc R . .
C25 C 1.2224(2) 0.67957(9) 0.16904(9) 0.0196(5) Uani 1 1 d . . .
C26 C 1.3113(2) 0.69931(10) 0.20380(9) 0.0226(5) Uani 1 1 d . . .
H26 H 1.3277 0.7339 0.2033 0.027 Uiso 1 1 calc R . .
C27 C 1.3761(2) 0.66836(10) 0.23925(10) 0.0278(5) Uani 1 1 d . . .
H27 H 1.4357 0.6821 0.2632 0.033 Uiso 1 1 calc R . .
C28 C 1.3543(2) 0.61788(10) 0.23972(10) 0.0264(5) Uani 1 1 d . . .
H28 H 1.3985 0.5970 0.2641 0.032 Uiso 1 1 calc R . .
C29 C 1.2675(2) 0.59763(10) 0.20452(10) 0.0247(5) Uani 1 1 d . . .
H29 H 1.2534 0.5629 0.2044 0.030 Uiso 1 1 calc R . .
C30 C 1.2018(2) 0.62821(9) 0.16966(10) 0.0220(5) Uani 1 1 d . . .
H30 H 1.1421 0.6143 0.1459 0.026 Uiso 1 1 calc R . .
C31 C 0.6401(2) 0.73269(9) 0.05202(10) 0.0225(5) Uani 1 1 d . . .
C32 C 0.6740(2) 0.70820(10) 0.00920(10) 0.0270(5) Uani 1 1 d . . .
H32 H 0.7406 0.6876 0.0135 0.032 Uiso 1 1 calc R . .
C33 C 0.6122(2) 0.71341(11) -0.03971(10) 0.0293(5) Uani 1 1 d . . .
H33 H 0.6353 0.6959 -0.0684 0.035 Uiso 1 1 calc R . .
C34 C 0.5156(2) 0.74459(11) -0.04633(11) 0.0300(6) Uani 1 1 d . . .
H34 H 0.4740 0.7491 -0.0797 0.036 Uiso 1 1 calc R . .
C35 C 0.4812(2) 0.76876(10) -0.00415(11) 0.0301(6) Uani 1 1 d . . .
H35 H 0.4150 0.7896 -0.0086 0.036 Uiso 1 1 calc R . .
C36 C 0.5422(2) 0.76315(10) 0.04495(10) 0.0255(5) Uani 1 1 d . . .
H36 H 0.5173 0.7800 0.0737 0.031 Uiso 1 1 calc R . .
C37 C 0.6595(2) 0.77273(9) 0.15390(10) 0.0215(5) Uani 1 1 d . . .
C38 C 0.6771(2) 0.82159(9) 0.13810(10) 0.0251(5) Uani 1 1 d . . .
H38 H 0.7212 0.8277 0.1104 0.030 Uiso 1 1 calc R . .
C39 C 0.6302(2) 0.86132(10) 0.16291(12) 0.0309(6) Uani 1 1 d . . .
H39 H 0.6412 0.8944 0.1517 0.037 Uiso 1 1 calc R . .
C40 C 0.5673(2) 0.85262(10) 0.20394(12) 0.0330(6) Uani 1 1 d . . .
H40 H 0.5363 0.8798 0.2210 0.040 Uiso 1 1 calc R . .
C41 C 0.5498(2) 0.80448(11) 0.22003(12) 0.0336(6) Uani 1 1 d . . .
H41 H 0.5069 0.7986 0.2482 0.040 Uiso 1 1 calc R . .
C42 C 0.5953(2) 0.76443(10) 0.19478(10) 0.0262(5) Uani 1 1 d . . .
H42 H 0.5823 0.7314 0.2056 0.031 Uiso 1 1 calc R . .
C43 C 0.6539(2) 0.66593(9) 0.13913(10) 0.0229(5) Uani 1 1 d . . .
C44 C 0.5814(2) 0.63573(10) 0.10531(11) 0.0285(6) Uani 1 1 d . . .
H44 H 0.5633 0.6451 0.0700 0.034 Uiso 1 1 calc R . .
C45 C 0.5361(3) 0.59219(10) 0.12317(13) 0.0363(7) Uani 1 1 d . . .
H45 H 0.4870 0.5720 0.1000 0.044 Uiso 1 1 calc R . .
C46 C 0.5616(3) 0.57796(10) 0.17402(14) 0.0391(7) Uani 1 1 d . . .
H46 H 0.5292 0.5484 0.1860 0.047 Uiso 1 1 calc R . .
C47 C 0.6350(3) 0.60713(10) 0.20789(12) 0.0344(6) Uani 1 1 d . . .
H47 H 0.6536 0.5972 0.2430 0.041 Uiso 1 1 calc R . .
C48 C 0.6809(2) 0.65078(9) 0.19036(11) 0.0266(5) Uani 1 1 d . . .
H48 H 0.7313 0.6705 0.2136 0.032 Uiso 1 1 calc R . .
C49 C 0.9039(3) 0.77593(10) 0.01269(11) 0.0312(6) Uani 1 1 d . . .
C50 C 0.8817(4) 0.80515(13) -0.03495(13) 0.0587(11) Uani 1 1 d . . .
H50A H 0.8242 0.7881 -0.0594 0.070 Uiso 1 1 calc R . .
H50B H 0.9536 0.8089 -0.0505 0.070 Uiso 1 1 calc R . .
H50C H 0.8526 0.8380 -0.0269 0.070 Uiso 1 1 calc R . .
C51 C 0.9388(2) 0.83134(10) 0.16741(11) 0.0268(5) Uani 1 1 d . . .
C52 C 0.9409(3) 0.88175(11) 0.18812(14) 0.0410(7) Uani 1 1 d . . .
H52A H 0.9186 0.8811 0.2232 0.049 Uiso 1 1 calc R . .
H52B H 0.8865 0.9026 0.1659 0.049 Uiso 1 1 calc R . .
H52C H 1.0190 0.8954 0.1892 0.049 Uiso 1 1 calc R . .
C53 C 0.3297(2) 0.45201(9) 0.09665(9) 0.0225(5) Uani 1 1 d . . .
C54 C 0.3766(2) 0.43814(10) 0.05150(10) 0.0260(5) Uani 1 1 d . . .
H54 H 0.4105 0.4061 0.0502 0.031 Uiso 1 1 calc R . .
C55 C 0.3757(2) 0.46905(10) 0.00872(10) 0.0271(5) Uani 1 1 d . . .
H55 H 0.4093 0.4582 -0.0208 0.032 Uiso 1 1 calc R . .
C56 C 0.3254(2) 0.51595(10) 0.00899(10) 0.0270(5) Uani 1 1 d . . .
H56 H 0.3261 0.5376 -0.0198 0.032 Uiso 1 1 calc R . .
C57 C 0.2744(2) 0.53072(10) 0.05198(11) 0.0277(5) Uani 1 1 d . . .
H57 H 0.2379 0.5623 0.0524 0.033 Uiso 1 1 calc R . .
C58 C 0.2768(2) 0.49913(9) 0.09464(10) 0.0232(5) Uani 1 1 d . . .
H58 H 0.2411 0.5099 0.1236 0.028 Uiso 1 1 calc R . .
C59 C 0.4851(2) 0.40109(9) 0.15753(9) 0.0229(5) Uani 1 1 d . . .
C60 C 0.5704(2) 0.43647(10) 0.15036(12) 0.0312(6) Uani 1 1 d . . .
H60 H 0.5465 0.4688 0.1389 0.037 Uiso 1 1 calc R . .
C61 C 0.6886(3) 0.42630(11) 0.15926(12) 0.0341(6) Uani 1 1 d . . .
H61 H 0.7429 0.4515 0.1540 0.041 Uiso 1 1 calc R . .
C62 C 0.7267(2) 0.37980(12) 0.17569(11) 0.0340(6) Uani 1 1 d . . .
H62 H 0.8069 0.3727 0.1823 0.041 Uiso 1 1 calc R . .
C63 C 0.6459(3) 0.34376(12) 0.18235(14) 0.0442(8) Uani 1 1 d . . .
H63 H 0.6705 0.3114 0.1934 0.053 Uiso 1 1 calc R . .
C64 C 0.5277(2) 0.35449(11) 0.17298(12) 0.0347(6) Uani 1 1 d . . .
H64 H 0.4741 0.3287 0.1774 0.042 Uiso 1 1 calc R . .
C65 C 0.3108(2) 0.44612(9) 0.19912(9) 0.0230(5) Uani 1 1 d . . .
C66 C 0.3890(2) 0.46701(9) 0.23847(10) 0.0250(5) Uani 1 1 d . . .
H66 H 0.4692 0.4658 0.2352 0.030 Uiso 1 1 calc R . .
C67 C 0.3537(3) 0.48945(9) 0.28215(10) 0.0288(6) Uani 1 1 d . . .
H67 H 0.4099 0.5027 0.3081 0.035 Uiso 1 1 calc R . .
C68 C 0.2381(3) 0.49269(10) 0.28816(10) 0.0307(6) Uani 1 1 d . . .
H68 H 0.2141 0.5077 0.3181 0.037 Uiso 1 1 calc R . .
C69 C 0.1570(3) 0.47344(11) 0.24916(11) 0.0319(6) Uani 1 1 d . . .
H69 H 0.0768 0.4759 0.2522 0.038 Uiso 1 1 calc R . .
C70 C 0.1933(2) 0.45087(10) 0.20622(10) 0.0277(5) Uani 1 1 d . . .
H70 H 0.1366 0.4380 0.1803 0.033 Uiso 1 1 calc R . .
C71 C 0.2629(2) 0.36702(9) 0.14178(9) 0.0216(5) Uani 1 1 d . . .
C72 C 0.1884(2) 0.35496(10) 0.09748(10) 0.0264(5) Uani 1 1 d . . .
H72 H 0.1868 0.3755 0.0677 0.032 Uiso 1 1 calc R . .
C73 C 0.1158(3) 0.31347(11) 0.09554(11) 0.0331(6) Uani 1 1 d . . .
H73 H 0.0669 0.3062 0.0645 0.040 Uiso 1 1 calc R . .
C74 C 0.1140(2) 0.28295(11) 0.13817(11) 0.0321(6) Uani 1 1 d . . .
H74 H 0.0646 0.2548 0.1367 0.039 Uiso 1 1 calc R . .
C75 C 0.1863(2) 0.29429(10) 0.18331(10) 0.0282(6) Uani 1 1 d . . .
H75 H 0.1864 0.2739 0.2132 0.034 Uiso 1 1 calc R . .
C76 C 0.2581(2) 0.33550(10) 0.18440(10) 0.0254(5) Uani 1 1 d . . .
H76 H 0.3064 0.3427 0.2156 0.031 Uiso 1 1 calc R . .
C77 C 0.8093(2) 0.57536(10) 0.45867(10) 0.0265(5) Uani 1 1 d . A .
C78 C 0.9113(3) 0.60319(12) 0.46764(12) 0.0368(7) Uani 1 1 d . . .
H78 H 0.9227 0.6293 0.4442 0.044 Uiso 1 1 calc R A .
C79 C 0.9967(3) 0.59485(12) 0.50880(12) 0.0381(7) Uani 1 1 d . A .
H79 H 1.0638 0.6152 0.5131 0.046 Uiso 1 1 calc R . .
C80 C 0.9840(3) 0.55714(12) 0.54332(13) 0.0410(7) Uani 1 1 d . . .
H80 H 1.0419 0.5509 0.5716 0.049 Uiso 1 1 calc R A .
C81 C 0.8849(3) 0.52864(13) 0.53584(16) 0.0530(9) Uani 1 1 d . A .
H81 H 0.8741 0.5026 0.5595 0.064 Uiso 1 1 calc R . .
C82 C 0.8003(3) 0.53748(11) 0.49408(13) 0.0368(7) Uani 1 1 d . . .
H82 H 0.7340 0.5167 0.4897 0.044 Uiso 1 1 calc R A .
C83 C 0.7139(2) 0.64414(11) 0.39296(10) 0.0302(6) Uani 1 1 d . A .
C84 C 0.7159(3) 0.66514(12) 0.34398(11) 0.0351(6) Uani 1 1 d . . .
H84 H 0.7276 0.6440 0.3159 0.042 Uiso 1 1 calc R A .
C85 C 0.7015(3) 0.71555(13) 0.33481(12) 0.0426(7) Uani 1 1 d . A .
H85 H 0.7026 0.7281 0.3007 0.051 Uiso 1 1 calc R . .
C86 C 0.6855(3) 0.74802(13) 0.37474(13) 0.0417(7) Uani 1 1 d . . .
H86 H 0.6767 0.7827 0.3685 0.050 Uiso 1 1 calc R A .
C87 C 0.6828(3) 0.72880(13) 0.42397(12) 0.0404(7) Uani 1 1 d . A .
H87 H 0.6719 0.7503 0.4519 0.048 Uiso 1 1 calc R . .
C88 C 0.6959(3) 0.67834(12) 0.43238(11) 0.0355(6) Uani 1 1 d . . .
H88 H 0.6926 0.6660 0.4664 0.043 Uiso 1 1 calc R A .
C89 C 0.7745(3) 0.54691(13) 0.35754(11) 0.0326(14) Uiso 0.545(9) 1 d PGU A 1
C90 C 0.8876(2) 0.52967(17) 0.36235(11) 0.0248(12) Uiso 0.545(9) 1 d PGU A 1
H90 H 0.9400 0.5384 0.3919 0.030 Uiso 0.545(9) 1 calc PR A 1
C91 C 0.9241(2) 0.49972(16) 0.32396(12) 0.0263(12) Uiso 0.545(9) 1 d PGU A 1
H91 H 1.0014 0.4879 0.3273 0.032 Uiso 0.545(9) 1 calc PR A 1
C92 C 0.8474(3) 0.48701(11) 0.28077(11) 0.0214(11) Uiso 0.545(9) 1 d PGU A 1
H92 H 0.8724 0.4665 0.2545 0.026 Uiso 0.545(9) 1 calc PR A 1
C93 C 0.7343(3) 0.50424(14) 0.27596(12) 0.0273(12) Uiso 0.545(9) 1 d PGU A 1
H93 H 0.6819 0.4956 0.2464 0.033 Uiso 0.545(9) 1 calc PR A 1
C94 C 0.6978(3) 0.53419(14) 0.31434(14) 0.0263(12) Uiso 0.545(9) 1 d PGU A 1
H94 H 0.6205 0.5460 0.3111 0.032 Uiso 0.545(9) 1 calc PR A 1
C95 C 0.7502(3) 0.55224(13) 0.35999(12) 0.0124(12) Uiso 0.455(9) 1 d PGU A 2
C96 C 0.8669(3) 0.54970(18) 0.35418(15) 0.0257(14) Uiso 0.455(9) 1 d PGU A 2
H96 H 0.9213 0.5691 0.3758 0.031 Uiso 0.455(9) 1 calc PR A 2
C97 C 0.9042(3) 0.51878(19) 0.31676(17) 0.0300(15) Uiso 0.455(9) 1 d PGU A 2
H97 H 0.9839 0.5170 0.3128 0.036 Uiso 0.455(9) 1 calc PR A 2
C98 C 0.8247(4) 0.49039(15) 0.28516(15) 0.0348(18) Uiso 0.455(9) 1 d PGU A 2
H98 H 0.8501 0.4693 0.2596 0.042 Uiso 0.455(9) 1 calc PR A 2
C99 C 0.7079(3) 0.49293(15) 0.29097(17) 0.0250(14) Uiso 0.455(9) 1 d PGU A 2
H99 H 0.6536 0.4735 0.2694 0.030 Uiso 0.455(9) 1 calc PR A 2
C100 C 0.6707(3) 0.52385(15) 0.32839(17) 0.0260(14) Uiso 0.455(9) 1 d PGU A 2
H100 H 0.5910 0.5256 0.3324 0.031 Uiso 0.455(9) 1 calc PR A 2
C101 C 0.5698(2) 0.58366(14) 0.41577(12) 0.0257(11) Uiso 0.495(3) 1 d PGU A 1
C102 C 0.5338(2) 0.56988(14) 0.46271(10) 0.0294(12) Uiso 0.495(3) 1 d PG A 1
H102 H 0.5892 0.5626 0.4916 0.035 Uiso 0.495(3) 1 calc PR A 1
C103 C 0.4166(3) 0.56673(15) 0.46738(10) 0.0334(13) Uiso 0.495(3) 1 d PG A 1
H103 H 0.3919 0.5573 0.4995 0.040 Uiso 0.495(3) 1 calc PR A 1
C104 C 0.3354(2) 0.57735(15) 0.42509(13) 0.0339(13) Uiso 0.495(3) 1 d PGU A 1
H104 H 0.2553 0.5752 0.4283 0.041 Uiso 0.495(3) 1 calc PR A 1
C105 C 0.3715(2) 0.59112(15) 0.37814(11) 0.0330(13) Uiso 0.495(3) 1 d PG A 1
H105 H 0.3160 0.5984 0.3492 0.040 Uiso 0.495(3) 1 calc PR A 1
C106 C 0.4887(3) 0.59428(14) 0.37348(10) 0.0282(11) Uiso 0.495(3) 1 d PGU A 1
H106 H 0.5133 0.6037 0.3414 0.034 Uiso 0.495(3) 1 calc PR A 1
N5 N 0.6657(6) 0.3889(3) 0.4403(3) 0.0565(16) Uiso 0.495(3) 1 d P A 1
C113 C 0.5853(6) 0.4122(2) 0.4440(2) 0.0377(14) Uiso 0.495(3) 1 d P A 1
C114 C 0.4817(7) 0.4417(3) 0.4490(3) 0.0511(17) Uiso 0.495(3) 1 d P A 1
H11C H 0.4685 0.4652 0.4201 0.061 Uiso 0.495(3) 1 calc PR A 1
H11D H 0.4924 0.4601 0.4818 0.061 Uiso 0.495(3) 1 calc PR A 1
H11E H 0.4148 0.4196 0.4486 0.061 Uiso 0.495(3) 1 calc PR A 1
C107 C 0.5896(2) 0.55571(11) 0.40926(14) 0.0257(11) Uiso 0.505(3) 1 d PGU A 2
C108 C 0.4922(3) 0.58578(9) 0.40663(15) 0.0299(12) Uiso 0.505(3) 1 d PGU A 2
H108 H 0.4994 0.6207 0.4030 0.036 Uiso 0.505(3) 1 calc PR A 2
C109 C 0.3843(2) 0.56470(12) 0.40931(16) 0.0386(14) Uiso 0.505(3) 1 d PGU A 2
H109 H 0.3177 0.5853 0.4075 0.046 Uiso 0.505(3) 1 calc PR A 2
C110 C 0.3739(2) 0.51356(12) 0.41461(16) 0.0392(14) Uiso 0.505(3) 1 d PG A 2
H110 H 0.3001 0.4992 0.4164 0.047 Uiso 0.505(3) 1 calc PR A 2
C111 C 0.4713(3) 0.48349(9) 0.41725(16) 0.0348(13) Uiso 0.505(3) 1 d PG A 2
H111 H 0.4642 0.4485 0.4209 0.042 Uiso 0.505(3) 1 calc PR A 2
C112 C 0.5792(2) 0.50456(11) 0.41457(15) 0.0304(12) Uiso 0.505(3) 1 d PG A 2
H112 H 0.6458 0.4840 0.4164 0.037 Uiso 0.505(3) 1 calc PR A 2

loop_
_atom_site_aniso_label
_atom_site_aniso_U_11
_atom_site_aniso_U_22
_atom_site_aniso_U_33
_atom_site_aniso_U_23
_atom_site_aniso_U_13
_atom_site_aniso_U_12
Ru 0.01607(8) 0.01416(8) 0.01667(8) 0.00032(7) 0.00241(5) -0.00023(7)
P1 0.0169(3) 0.0154(2) 0.0160(2) 0.0007(2) 0.00228(19) -0.0006(2)
P2 0.0168(3) 0.0161(3) 0.0227(3) -0.0019(2) 0.0030(2) -0.0004(2)
B1 0.0280(15) 0.0194(13) 0.0184(13) -0.0035(10) -0.0017(11) 0.0039(10)
B2 0.0304(16) 0.0460(19) 0.0204(14) -0.0003(13) 0.0014(12) -0.0121(13)
N1 0.0224(10) 0.0142(9) 0.0257(10) 0.0003(8) 0.0064(8) 0.0015(7)
N2 0.0310(11) 0.0239(11) 0.0184(10) 0.0028(8) 0.0074(8) 0.0059(8)
N3 0.0229(11) 0.0201(10) 0.0212(10) 0.0016(8) 0.0019(8) 0.0016(8)
N4 0.0188(10) 0.0187(11) 0.0250(10) -0.0029(8) 0.0014(8) -0.0007(7)
C1 0.0146(11) 0.0213(11) 0.0220(12) -0.0003(9) 0.0049(9) 0.0029(9)
C2 0.0168(11) 0.0223(12) 0.0238(12) 0.0012(9) 0.0058(9) 0.0007(9)
C3 0.0231(12) 0.0192(11) 0.0238(12) -0.0025(9) -0.0006(9) -0.0021(9)
C4 0.0311(14) 0.0235(13) 0.0281(13) -0.0055(10) 0.0065(11) 0.0009(10)
C5 0.0315(14) 0.0216(13) 0.0350(15) -0.0044(10) 0.0041(11) 0.0036(10)
C6 0.0245(13) 0.0180(12) 0.0337(14) 0.0013(10) 0.0051(10) 0.0009(9)
C7 0.0291(13) 0.0162(11) 0.0336(14) 0.0032(10) 0.0124(11) 0.0009(9)
C8 0.0399(15) 0.0279(14) 0.0218(12) -0.0009(10) 0.0064(11) 0.0080(11)
C9 0.0434(16) 0.0397(16) 0.0264(13) -0.0047(12) 0.0026(12) 0.0011(13)
C10 0.0426(17) 0.0472(18) 0.0248(14) 0.0042(12) 0.0012(12) 0.0106(13)
C11 0.0372(16) 0.0416(16) 0.0264(14) 0.0115(12) 0.0084(12) 0.0142(12)
C12 0.0397(15) 0.0270(13) 0.0225(12) 0.0065(10) 0.0075(11) 0.0093(11)
C13 0.0223(12) 0.0134(10) 0.0195(11) 0.0039(8) 0.0022(9) 0.0001(8)
C14 0.0226(12) 0.0180(11) 0.0241(12) -0.0013(9) 0.0036(10) -0.0007(9)
C15 0.0320(14) 0.0243(12) 0.0232(12) -0.0035(10) -0.0017(10) 0.0003(10)
C16 0.0353(14) 0.0220(12) 0.0210(12) -0.0024(9) 0.0062(10) 0.0053(10)
C17 0.0255(13) 0.0243(12) 0.0276(13) 0.0016(10) 0.0074(10) 0.0046(10)
C18 0.0243(12) 0.0233(12) 0.0197(11) 0.0004(9) 0.0024(9) 0.0009(9)
C19 0.0168(10) 0.0217(11) 0.0193(10) 0.0003(9) 0.0012(8) 0.0006(9)
C20 0.0300(13) 0.0206(11) 0.0194(11) 0.0009(9) 0.0030(10) -0.0023(10)
C21 0.0436(16) 0.0243(13) 0.0247(13) 0.0025(10) 0.0104(11) -0.0102(11)
C22 0.0377(15) 0.0227(13) 0.0304(14) -0.0016(10) 0.0047(11) -0.0099(11)
C23 0.0267(13) 0.0261(13) 0.0221(12) -0.0038(10) 0.0010(10) -0.0043(10)
C24 0.0217(12) 0.0226(12) 0.0179(11) 0.0010(9) 0.0017(9) -0.0025(9)
C25 0.0206(12) 0.0228(12) 0.0158(11) 0.0012(9) 0.0037(9) 0.0010(9)
C26 0.0204(12) 0.0249(12) 0.0224(12) 0.0026(9) 0.0027(9) 0.0003(9)
C27 0.0218(13) 0.0346(14) 0.0262(13) 0.0052(10) 0.0002(10) 0.0007(10)
C28 0.0194(12) 0.0336(14) 0.0263(13) 0.0110(10) 0.0036(10) 0.0079(10)
C29 0.0277(13) 0.0218(12) 0.0258(12) 0.0033(10) 0.0085(10) 0.0048(9)
C30 0.0220(12) 0.0228(12) 0.0215(12) 0.0006(9) 0.0043(9) 0.0019(9)
C31 0.0193(12) 0.0198(11) 0.0281(12) -0.0009(9) 0.0012(9) -0.0017(9)
C32 0.0224(12) 0.0294(14) 0.0283(13) -0.0043(10) -0.0003(10) 0.0037(10)
C33 0.0281(13) 0.0328(14) 0.0266(12) -0.0037(11) 0.0016(10) 0.0010(11)
C34 0.0253(14) 0.0356(15) 0.0275(13) 0.0055(11) -0.0030(11) 0.0003(11)
C35 0.0221(13) 0.0298(14) 0.0374(15) 0.0036(11) -0.0009(11) 0.0046(10)
C36 0.0199(12) 0.0267(12) 0.0296(13) -0.0016(10) 0.0021(10) 0.0011(9)
C37 0.0189(11) 0.0184(12) 0.0265(12) -0.0041(9) 0.0005(9) 0.0020(8)
C38 0.0218(12) 0.0220(12) 0.0310(13) -0.0031(10) 0.0014(10) 0.0008(9)
C39 0.0269(14) 0.0203(12) 0.0442(16) -0.0042(11) -0.0005(12) 0.0033(10)
C40 0.0260(14) 0.0265(14) 0.0464(17) -0.0157(12) 0.0046(12) 0.0041(10)
C41 0.0290(14) 0.0313(14) 0.0425(16) -0.0088(12) 0.0130(12) 0.0017(11)
C42 0.0237(13) 0.0250(12) 0.0310(13) -0.0048(10) 0.0078(10) -0.0008(10)
C43 0.0176(11) 0.0182(11) 0.0342(14) -0.0059(10) 0.0090(10) -0.0002(9)
C44 0.0189(12) 0.0259(13) 0.0406(15) -0.0053(11) 0.0031(11) -0.0014(10)
C45 0.0284(14) 0.0235(13) 0.0591(19) -0.0139(13) 0.0141(13) -0.0071(11)
C46 0.0426(17) 0.0207(13) 0.061(2) -0.0074(13) 0.0330(15) -0.0076(11)
C47 0.0457(17) 0.0199(13) 0.0427(16) -0.0024(11) 0.0266(14) -0.0030(11)
C48 0.0271(13) 0.0217(12) 0.0333(14) -0.0016(10) 0.0131(11) -0.0034(10)
C49 0.0428(16) 0.0213(13) 0.0292(14) 0.0014(11) 0.0033(11) -0.0020(11)
C50 0.107(3) 0.0329(17) 0.0329(17) 0.0113(14) -0.0060(19) -0.0093(19)
C51 0.0220(13) 0.0254(14) 0.0321(14) -0.0046(11) 0.0001(10) -0.0020(10)
C52 0.0410(17) 0.0259(15) 0.055(2) -0.0185(13) 0.0024(14) -0.0031(12)
C53 0.0230(12) 0.0221(12) 0.0217(12) -0.0034(9) 0.0002(9) -0.0003(9)
C54 0.0290(13) 0.0237(12) 0.0251(13) -0.0022(10) 0.0028(10) 0.0001(10)
C55 0.0288(14) 0.0298(14) 0.0230(12) -0.0030(10) 0.0049(10) -0.0065(10)
C56 0.0245(13) 0.0281(13) 0.0270(13) 0.0059(10) -0.0022(10) -0.0078(10)
C57 0.0243(13) 0.0251(13) 0.0330(14) 0.0039(10) -0.0001(11) -0.0020(10)
C58 0.0220(12) 0.0237(12) 0.0236(12) -0.0003(9) 0.0020(9) 0.0012(9)
C59 0.0271(13) 0.0243(12) 0.0170(11) -0.0041(9) 0.0024(9) 0.0007(10)
C60 0.0303(14) 0.0201(12) 0.0414(16) -0.0061(11) -0.0028(12) -0.0022(10)
C61 0.0313(15) 0.0313(15) 0.0388(16) -0.0104(12) 0.0008(12) -0.0084(11)
C62 0.0231(14) 0.0449(17) 0.0335(15) -0.0039(12) 0.0016(11) 0.0026(11)
C63 0.0308(16) 0.0386(17) 0.064(2) 0.0204(15) 0.0071(14) 0.0089(13)
C64 0.0266(14) 0.0311(15) 0.0472(17) 0.0132(12) 0.0076(12) 0.0030(11)
C65 0.0307(13) 0.0182(11) 0.0192(11) 0.0029(9) -0.0006(10) 0.0069(9)
C66 0.0325(14) 0.0189(12) 0.0223(12) -0.0007(9) -0.0021(10) 0.0060(10)
C67 0.0429(16) 0.0205(12) 0.0208(12) -0.0003(10) -0.0056(11) 0.0079(11)
C68 0.0483(17) 0.0240(13) 0.0195(12) -0.0014(10) 0.0025(11) 0.0111(11)
C69 0.0347(15) 0.0331(15) 0.0278(14) -0.0013(11) 0.0036(11) 0.0125(11)
C70 0.0308(14) 0.0271(13) 0.0244(13) -0.0038(10) -0.0003(11) 0.0052(10)
C71 0.0223(12) 0.0216(12) 0.0209(12) -0.0040(9) 0.0028(9) 0.0051(9)
C72 0.0304(14) 0.0248(13) 0.0224(12) -0.0017(10) -0.0032(10) 0.0048(10)
C73 0.0322(15) 0.0304(14) 0.0328(14) -0.0037(11) -0.0113(12) -0.0005(11)
C74 0.0246(12) 0.0324(14) 0.0386(14) -0.0001(13) 0.0009(11) -0.0044(11)
C75 0.0262(13) 0.0336(15) 0.0259(13) 0.0036(10) 0.0069(10) -0.0026(10)
C76 0.0238(13) 0.0315(14) 0.0208(12) -0.0018(10) 0.0017(10) -0.0028(10)
C77 0.0278(13) 0.0315(14) 0.0208(12) -0.0071(10) 0.0058(10) 0.0001(10)
C78 0.0348(16) 0.0425(17) 0.0319(15) 0.0032(12) -0.0004(12) -0.0105(12)
C79 0.0347(16) 0.0365(16) 0.0415(17) -0.0090(13) -0.0013(13) -0.0019(12)
C80 0.0399(17) 0.0329(16) 0.0462(18) -0.0018(13) -0.0102(14) 0.0121(12)
C81 0.045(2) 0.0419(19) 0.068(2) 0.0264(17) -0.0111(17) -0.0006(15)
C82 0.0307(15) 0.0262(14) 0.0517(18) 0.0032(12) -0.0026(13) 0.0002(11)
C83 0.0218(13) 0.0444(16) 0.0242(13) -0.0017(11) 0.0021(10) 0.0026(11)
C84 0.0353(16) 0.0465(17) 0.0243(13) -0.0022(12) 0.0069(11) 0.0097(12)
C85 0.0464(18) 0.0501(18) 0.0331(15) 0.0060(14) 0.0126(13) 0.0203(15)
C86 0.0347(16) 0.0453(18) 0.0448(17) -0.0019(13) 0.0034(13) 0.0180(13)
C87 0.0330(15) 0.055(2) 0.0317(15) -0.0113(13) -0.0004(12) 0.0148(13)
C88 0.0303(15) 0.0508(18) 0.0248(14) -0.0043(12) 0.0008(11) 0.0040(12)

loop_
_atom_type_symbol
_atom_type_description
_atom_type_scat_dispersion_real
_atom_type_scat_dispersion_imag
_atom_type_scat_source
C C 0.0181 0.0091 'International Tables Vol C Tables 4.2.6.8 and 6.1.1.4'
H H 0.0000 0.0000 'International Tables Vol C Tables 4.2.6.8 and 6.1.1.4'
B B 0.0090 0.0039 'International Tables Vol C Tables 4.2.6.8 and 6.1.1.4'
N N 0.0311 0.0180 'International Tables Vol C Tables 4.2.6.8 and 6.1.1.4'
P P 0.2955 0.4335 'International Tables Vol C Tables 4.2.6.8 and 6.1.1.4'
Ru Ru 0.0552 3.2960 'International Tables Vol C Tables 4.2.6.8 and 6.1.1.4'

loop_
_geom_angle_atom_site_label_1
_geom_angle_atom_site_label_2
_geom_angle_atom_site_label_3
_geom_angle
C2 Ru C1 43.13(10)
C2 Ru N4 109.93(9)
C1 Ru N4 152.63(9)
C2 Ru N3 166.05(9)
C1 Ru N3 123.56(9)
N4 Ru N3 83.66(8)
C2 Ru P1 91.10(7)
C1 Ru P1 93.63(7)
N4 Ru P1 91.34(6)
N3 Ru P1 85.31(6)
C2 Ru P2 95.25(7)
C1 Ru P2 89.33(7)
N4 Ru P2 88.82(6)
N3 Ru P2 87.93(6)
P1 Ru P2 173.18(2)
C19 P1 C25 105.58(11)
C19 P1 C13 105.34(10)
C25 P1 C13 99.10(11)
C19 P1 Ru 112.42(8)
C25 P1 Ru 117.70(8)
C13 P1 Ru 115.14(8)
C43 P2 C37 104.68(11)
C43 P2 C31 103.49(12)
C37 P2 C31 101.38(11)
C43 P2 Ru 112.41(8)
C37 P2 Ru 116.12(8)
C31 P2 Ru 117.10(8)
C53 B1 C71 112.2(2)
C53 B1 C59 106.7(2)
C71 B1 C59 112.0(2)
C53 B1 C65 110.6(2)
C71 B1 C65 105.3(2)
C59 B1 C65 110.0(2)
C95 B2 C83 112.5(2)
C95 B2 C77 110.7(3)
C83 B2 C77 108.3(2)
C95 B2 C107 94.9(2)
C83 B2 C107 117.6(3)
C77 B2 C107 112.4(2)
C95 B2 C101 116.0(3)
C83 B2 C101 92.6(2)
C77 B2 C101 115.3(2)
C107 B2 C101 27.06(16)
C95 B2 C89 7.61(18)
C83 B2 C89 113.6(2)
C77 B2 C89 103.6(2)
C107 B2 C89 100.5(2)
C101 B2 C89 122.8(2)
C1 N1 C3 121.6(2)
C1 N1 C7 126.6(2)
C3 N1 C7 111.80(19)
C2 N2 C8 118.4(2)
C2 N2 C12 125.6(2)
C8 N2 C12 115.4(2)
C49 N3 Ru 171.2(2)
C51 N4 Ru 177.9(2)
N1 C1 C2 139.7(2)
N1 C1 Ru 151.4(2)
C2 C1 Ru 67.05(13)
N2 C2 C1 144.3(2)
N2 C2 Ru 145.7(2)
C1 C2 Ru 69.82(14)
N1 C3 C4 109.4(2)
C3 C4 C5 112.0(2)
C4 C5 C6 111.5(2)
C7 C6 C5 110.3(2)
N1 C7 C6 109.1(2)
N2 C8 C9 112.7(2)
C8 C9 C10 110.0(3)
C11 C10 C9 108.7(2)
C10 C11 C12 112.1(2)
N2 C12 C11 112.4(2)
C14 C13 C18 119.2(2)
C14 C13 P1 121.36(19)
C18 C13 P1 119.43(18)
C13 C14 C15 120.5(2)
C16 C15 C14 120.0(2)
C15 C16 C17 119.6(2)
C18 C17 C16 120.6(2)
C17 C18 C13 120.1(2)
C20 C19 C24 119.2(2)
C20 C19 P1 121.20(18)
C24 C19 P1 119.45(18)
C19 C20 C21 119.9(2)
C22 C21 C20 120.3(2)
C23 C22 C21 120.2(2)
C22 C23 C24 119.9(2)
C23 C24 C19 120.4(2)
C26 C25 C30 118.8(2)
C26 C25 P1 124.11(19)
C30 C25 P1 116.99(19)
C27 C26 C25 120.1(2)
C28 C27 C26 120.5(3)
C27 C28 C29 120.0(2)
C30 C29 C28 119.9(2)
C29 C30 C25 120.7(2)
C32 C31 C36 118.6(2)
C32 C31 P2 120.54(19)
C36 C31 P2 120.8(2)
C33 C32 C31 121.2(2)
C32 C33 C34 119.5(3)
C35 C34 C33 119.6(3)
C34 C35 C36 121.0(2)
C35 C36 C31 120.0(2)
C42 C37 C38 119.1(2)
C42 C37 P2 123.58(19)
C38 C37 P2 117.22(19)
C39 C38 C37 120.2(3)
C40 C39 C38 120.1(3)
C41 C40 C39 120.2(2)
C40 C41 C42 120.0(3)
C37 C42 C41 120.4(3)
C48 C43 C44 118.6(2)
C48 C43 P2 119.47(19)
C44 C43 P2 121.8(2)
C45 C44 C43 120.3(3)
C46 C45 C44 120.7(3)
C45 C46 C47 119.7(3)
C48 C47 C46 120.0(3)
C47 C48 C43 120.6(3)
N3 C49 C50 177.6(3)
N4 C51 C52 179.4(3)
C54 C53 C58 115.0(2)
C54 C53 B1 120.3(2)
C58 C53 B1 124.6(2)
C55 C54 C53 123.0(2)
C54 C55 C56 120.1(2)
C57 C56 C55 119.1(2)
C56 C57 C58 119.9(2)
C57 C58 C53 122.9(2)
C64 C59 C60 114.6(2)
C64 C59 B1 125.0(2)
C60 C59 B1 120.4(2)
C61 C60 C59 123.1(3)
C62 C61 C60 120.2(3)
C61 C62 C63 118.6(3)
C62 C63 C64 120.5(3)
C59 C64 C63 123.1(3)
C66 C65 C70 115.0(2)
C66 C65 B1 125.1(2)
C70 C65 B1 119.9(2)
C67 C66 C65 122.6(3)
C68 C67 C66 120.7(3)
C67 C68 C69 118.6(3)
C70 C69 C68 120.1(3)
C69 C70 C65 123.0(3)
C72 C71 C76 115.5(2)
C72 C71 B1 125.0(2)
C76 C71 B1 119.3(2)
C71 C72 C73 122.0(2)
C74 C73 C72 120.9(3)
C73 C74 C75 118.7(3)
C76 C75 C74 119.6(3)
C75 C76 C71 123.4(2)
C82 C77 C78 114.5(3)
C82 C77 B2 124.3(3)
C78 C77 B2 120.9(3)
C79 C78 C77 123.8(3)
C80 C79 C78 119.9(3)
C79 C80 C81 118.2(3)
C80 C81 C82 121.0(3)
C77 C82 C81 122.6(3)
C84 C83 C88 114.8(3)
C84 C83 B2 125.7(3)
C88 C83 B2 119.1(3)
C85 C84 C83 122.6(3)
C84 C85 C86 120.8(3)
C87 C86 C85 118.5(3)
C88 C87 C86 119.9(3)
C87 C88 C83 123.3(3)
C90 C89 C94 120.0
C90 C89 B2 123.5(2)
C94 C89 B2 116.4(2)
C89 C90 C91 120.0
C92 C91 C90 120.0
C91 C92 C93 120.0
C92 C93 C94 120.0
C93 C94 C89 120.0
C96 C95 C100 120.0
C96 C95 B2 116.7(2)
C100 C95 B2 123.1(2)
C97 C96 C95 120.0
C96 C97 C98 120.0
C97 C98 C99 120.0
C100 C99 C98 120.0
C99 C100 C95 120.0
C102 C101 C106 120.0
C102 C101 B2 122.2(2)
C106 C101 B2 117.7(2)
C101 C102 C103 120.0
C102 C103 C104 120.0
C105 C104 C103 120.0
C106 C105 C104 120.0
C105 C106 C101 120.0
N5 C113 C114 179.4(8)
C108 C107 C112 120.0
C108 C107 B2 116.8(2)
C112 C107 B2 123.2(2)
C109 C108 C107 120.0
C110 C109 C108 120.0
C109 C110 C111 120.0
C112 C111 C110 120.0
C111 C112 C107 120.0

loop_
_geom_bond_atom_site_label_1
_geom_bond_atom_site_label_2
_geom_bond_distance
Ru C2 1.922(2)
Ru C1 1.959(2)
Ru N4 2.1204(19)
Ru N3 2.159(2)
Ru P1 2.4059(6)
Ru P2 2.4291(6)
P1 C19 1.826(2)
P1 C25 1.836(2)
P1 C13 1.839(2)
P2 C43 1.827(3)
P2 C37 1.835(2)
P2 C31 1.841(3)
B1 C53 1.641(4)
B1 C71 1.645(4)
B1 C59 1.650(4)
B1 C65 1.650(4)
B2 C95 1.568(4)
B2 C83 1.641(5)
B2 C77 1.651(4)
B2 C107 1.685(4)
B2 C101 1.765(4)
B2 C89 1.811(4)
N1 C1 1.299(3)
N1 C3 1.478(3)
N1 C7 1.480(3)
N2 C2 1.309(3)
N2 C8 1.479(3)
N2 C12 1.485(3)
N3 C49 1.118(4)
N4 C51 1.136(3)
C1 C2 1.427(3)
C3 C4 1.528(3)
C4 C5 1.531(4)
C5 C6 1.532(4)
C6 C7 1.528(3)
C8 C9 1.518(4)
C9 C10 1.524(4)
C10 C11 1.515(4)
C11 C12 1.521(4)
C13 C14 1.388(3)
C13 C18 1.400(4)
C14 C15 1.397(4)
C15 C16 1.387(4)
C16 C17 1.389(4)
C17 C18 1.386(4)
C19 C20 1.396(3)
C19 C24 1.400(3)
C20 C21 1.397(4)
C21 C22 1.385(4)
C22 C23 1.384(4)
C23 C24 1.393(4)
C25 C26 1.394(4)
C25 C30 1.403(3)
C26 C27 1.394(4)
C27 C28 1.382(4)
C28 C29 1.390(4)
C29 C30 1.384(4)
C31 C32 1.393(4)
C31 C36 1.400(4)
C32 C33 1.391(4)
C33 C34 1.398(4)
C34 C35 1.377(4)
C35 C36 1.392(4)
C37 C42 1.392(4)
C37 C38 1.400(4)
C38 C39 1.395(4)
C39 C40 1.387(4)
C40 C41 1.384(4)
C41 C42 1.400(4)
C43 C48 1.392(4)
C43 C44 1.402(4)
C44 C45 1.388(4)
C45 C46 1.374(5)
C46 C47 1.393(5)
C47 C48 1.391(4)
C49 C50 1.464(4)
C51 C52 1.458(4)
C53 C54 1.406(4)
C53 C58 1.408(4)
C54 C55 1.388(4)
C55 C56 1.392(4)
C56 C57 1.388(4)
C57 C58 1.396(4)
C59 C64 1.390(4)
C59 C60 1.406(4)
C60 C61 1.397(4)
C61 C62 1.378(4)
C62 C63 1.378(5)
C63 C64 1.400(4)
C65 C66 1.402(4)
C65 C70 1.412(4)
C66 C67 1.393(4)
C67 C68 1.380(4)
C68 C69 1.399(4)
C69 C70 1.383(4)
C71 C72 1.394(4)
C71 C76 1.402(4)
C72 C73 1.398(4)
C73 C74 1.382(4)
C74 C75 1.393(4)
C75 C76 1.388(4)
C77 C82 1.386(4)
C77 C78 1.401(4)
C78 C79 1.388(4)
C79 C80 1.375(5)
C80 C81 1.382(5)
C81 C82 1.395(5)
C83 C84 1.396(4)
C83 C88 1.413(4)
C84 C85 1.384(5)
C85 C86 1.387(5)
C86 C87 1.385(5)
C87 C88 1.381(5)
C89 C90 1.3900
C89 C94 1.3900
C90 C91 1.3900
C91 C92 1.3900
C92 C93 1.3900
C93 C94 1.3900
C95 C96 1.3900
C95 C100 1.3900
C96 C97 1.3900
C97 C98 1.3900
C98 C99 1.3900
C99 C100 1.3900
C101 C102 1.3900
C101 C106 1.3900
C102 C103 1.3900
C103 C104 1.3900
C104 C105 1.3900
C105 C106 1.3900
N5 C113 1.141(9)
C113 C114 1.466(10)
C107 C108 1.3900
C107 C112 1.3900
C108 C109 1.3900
C109 C110 1.3900
C110 C111 1.3900
C111 C112 1.3900

loop_
_geom_torsion_atom_site_label_1
_geom_torsion_atom_site_label_2
_geom_torsion_atom_site_label_3
_geom_torsion_atom_site_label_4
_geom_torsion
C2 Ru P1 C19 -125.97(11)
C1 Ru P1 C19 -169.07(11)
N4 Ru P1 C19 -16.00(10)
N3 Ru P1 C19 67.53(10)
P2 Ru P1 C19 75.3(2)
C2 Ru P1 C25 -2.97(12)
C1 Ru P1 C25 -46.07(11)
N4 Ru P1 C25 107.00(11)
N3 Ru P1 C25 -169.47(10)
P2 Ru P1 C25 -161.74(19)
C2 Ru P1 C13 113.38(11)
C1 Ru P1 C13 70.28(11)
N4 Ru P1 C13 -136.65(10)
N3 Ru P1 C13 -53.12(10)
P2 Ru P1 C13 -45.4(2)
C2 Ru P2 C43 -28.59(12)
C1 Ru P2 C43 14.19(11)
N4 Ru P2 C43 -138.50(11)
N3 Ru P2 C43 137.80(11)
P1 Ru P2 C43 130.1(2)
C2 Ru P2 C37 91.91(12)
C1 Ru P2 C37 134.69(11)
N4 Ru P2 C37 -18.00(11)
N3 Ru P2 C37 -101.70(11)
P1 Ru P2 C37 -109.4(2)
C2 Ru P2 C31 -148.23(11)
C1 Ru P2 C31 -105.45(11)
N4 Ru P2 C31 101.86(10)
N3 Ru P2 C31 18.16(10)
P1 Ru P2 C31 10.5(2)
C2 Ru N3 C49 159.2(13)
C1 Ru N3 C49 143.5(14)
N4 Ru N3 C49 -33.4(15)
P1 Ru N3 C49 -125.3(15)
P2 Ru N3 C49 55.6(15)
C2 Ru N4 C51 -50(6)
C1 Ru N4 C51 -41(6)
N3 Ru N4 C51 133(6)
P1 Ru N4 C51 -141(6)
P2 Ru N4 C51 45(6)
C3 N1 C1 C2 176.8(3)
C7 N1 C1 C2 -2.5(5)
C3 N1 C1 Ru 22.4(5)
C7 N1 C1 Ru -156.8(3)
C2 Ru C1 N1 162.3(4)
N4 Ru C1 N1 150.0(3)
N3 Ru C1 N1 -23.2(4)
P1 Ru C1 N1 -110.0(4)
P2 Ru C1 N1 63.9(4)
N4 Ru C1 C2 -12.3(2)
N3 Ru C1 C2 174.51(12)
P1 Ru C1 C2 87.73(12)
P2 Ru C1 C2 -98.41(12)
C8 N2 C2 C1 -169.7(3)
C12 N2 C2 C1 1.7(5)
C8 N2 C2 Ru 18.2(5)
C12 N2 C2 Ru -170.4(2)
N1 C1 C2 N2 17.7(6)
Ru C1 C2 N2 -175.3(4)
N1 C1 C2 Ru -167.0(3)
C1 Ru C2 N2 175.1(4)
N4 Ru C2 N2 -10.9(4)
N3 Ru C2 N2 155.8(3)
P1 Ru C2 N2 81.0(3)
P2 Ru C2 N2 -101.5(3)
N4 Ru C2 C1 174.04(12)
N3 Ru C2 C1 -19.3(4)
P1 Ru C2 C1 -94.14(12)
P2 Ru C2 C1 83.39(12)
C1 N1 C3 C4 119.7(2)
C7 N1 C3 C4 -61.0(3)
N1 C3 C4 C5 53.9(3)
C3 C4 C5 C6 -50.8(3)
C4 C5 C6 C7 52.5(3)
C1 N1 C7 C6 -117.1(3)
C3 N1 C7 C6 63.6(3)
C5 C6 C7 N1 -58.0(3)
C2 N2 C8 C9 -139.4(2)
C12 N2 C8 C9 48.4(3)
N2 C8 C9 C10 -55.0(3)
C8 C9 C10 C11 59.7(3)
C9 C10 C11 C12 -58.3(3)
C2 N2 C12 C11 142.7(3)
C8 N2 C12 C11 -45.7(3)
C10 C11 C12 N2 51.0(3)
C19 P1 C13 C14 -126.6(2)
C25 P1 C13 C14 124.4(2)
Ru P1 C13 C14 -2.1(2)
C19 P1 C13 C18 56.0(2)
C25 P1 C13 C18 -53.0(2)
Ru P1 C13 C18 -179.57(16)
C18 C13 C14 C15 0.5(4)
P1 C13 C14 C15 -176.98(19)
C13 C14 C15 C16 -2.4(4)
C14 C15 C16 C17 2.2(4)
C15 C16 C17 C18 -0.2(4)
C16 C17 C18 C13 -1.7(4)
C14 C13 C18 C17 1.6(4)
P1 C13 C18 C17 179.05(19)
C25 P1 C19 C20 123.5(2)
C13 P1 C19 C20 19.2(2)
Ru P1 C19 C20 -106.9(2)
C25 P1 C19 C24 -60.5(2)
C13 P1 C19 C24 -164.81(19)
Ru P1 C19 C24 69.1(2)
C24 C19 C20 C21 0.2(4)
P1 C19 C20 C21 176.2(2)
C19 C20 C21 C22 1.1(4)
C20 C21 C22 C23 -1.6(5)
C21 C22 C23 C24 0.8(4)
C22 C23 C24 C19 0.6(4)
C20 C19 C24 C23 -1.0(4)
P1 C19 C24 C23 -177.10(19)
C19 P1 C25 C26 6.1(2)
C13 P1 C25 C26 115.0(2)
Ru P1 C25 C26 -120.29(19)
C19 P1 C25 C30 -171.33(18)
C13 P1 C25 C30 -62.5(2)
Ru P1 C25 C30 62.3(2)
C30 C25 C26 C27 -1.6(4)
P1 C25 C26 C27 -178.99(19)
C25 C26 C27 C28 1.1(4)
C26 C27 C28 C29 0.3(4)
C27 C28 C29 C30 -1.1(4)
C28 C29 C30 C25 0.6(4)
C26 C25 C30 C29 0.7(4)
P1 C25 C30 C29 178.34(19)
C43 P2 C31 C32 -83.5(2)
C37 P2 C31 C32 168.1(2)
Ru P2 C31 C32 40.7(2)
C43 P2 C31 C36 93.4(2)
C37 P2 C31 C36 -14.9(2)
Ru P2 C31 C36 -142.29(18)
C36 C31 C32 C33 -0.3(4)
P2 C31 C32 C33 176.7(2)
C31 C32 C33 C34 1.4(4)
C32 C33 C34 C35 -1.6(4)
C33 C34 C35 C36 0.9(4)
C34 C35 C36 C31 0.2(4)
C32 C31 C36 C35 -0.4(4)
P2 C31 C36 C35 -177.5(2)
C43 P2 C37 C42 9.0(3)
C31 P2 C37 C42 116.4(2)
Ru P2 C37 C42 -115.6(2)
C43 P2 C37 C38 -168.38(19)
C31 P2 C37 C38 -61.0(2)
Ru P2 C37 C38 67.0(2)
C42 C37 C38 C39 -0.4(4)
P2 C37 C38 C39 177.1(2)
C37 C38 C39 C40 1.1(4)
C38 C39 C40 C41 -0.8(4)
C39 C40 C41 C42 -0.1(5)
C38 C37 C42 C41 -0.5(4)
P2 C37 C42 C41 -177.9(2)
C40 C41 C42 C37 0.8(4)
C37 P2 C43 C48 -65.1(2)
C31 P2 C43 C48 -170.9(2)
Ru P2 C43 C48 61.8(2)
C37 P2 C43 C44 117.8(2)
C31 P2 C43 C44 12.0(2)
Ru P2 C43 C44 -115.3(2)
C48 C43 C44 C45 1.3(4)
P2 C43 C44 C45 178.4(2)
C43 C44 C45 C46 -0.1(4)
C44 C45 C46 C47 -0.9(4)
C45 C46 C47 C48 0.8(4)
C46 C47 C48 C43 0.3(4)
C44 C43 C48 C47 -1.4(4)
P2 C43 C48 C47 -178.6(2)
Ru N3 C49 C50 -78(8)
Ru N4 C51 C52 2(47)
C71 B1 C53 C54 -75.6(3)
C59 B1 C53 C54 47.5(3)
C65 B1 C53 C54 167.2(2)
C71 B1 C53 C58 109.4(3)
C59 B1 C53 C58 -127.6(2)
C65 B1 C53 C58 -7.9(3)
C58 C53 C54 C55 2.6(4)
B1 C53 C54 C55 -172.9(2)
C53 C54 C55 C56 -0.8(4)
C54 C55 C56 C57 -1.4(4)
C55 C56 C57 C58 1.7(4)
C56 C57 C58 C53 0.2(4)
C54 C53 C58 C57 -2.3(4)
B1 C53 C58 C57 173.0(2)
C53 B1 C59 C64 -140.4(3)
C71 B1 C59 C64 -17.2(4)
C65 B1 C59 C64 99.6(3)
C53 B1 C59 C60 40.1(3)
C71 B1 C59 C60 163.3(2)
C65 B1 C59 C60 -80.0(3)
C64 C59 C60 C61 -1.6(4)
B1 C59 C60 C61 178.0(3)
C59 C60 C61 C62 0.2(5)
C60 C61 C62 C63 0.9(5)
C61 C62 C63 C64 -0.5(5)
C60 C59 C64 C63 2.0(4)
B1 C59 C64 C63 -177.6(3)
C62 C63 C64 C59 -1.0(5)
C53 B1 C65 C66 -102.2(3)
C71 B1 C65 C66 136.3(2)
C59 B1 C65 C66 15.4(3)
C53 B1 C65 C70 79.6(3)
C71 B1 C65 C70 -41.9(3)
C59 B1 C65 C70 -162.8(2)
C70 C65 C66 C67 1.9(4)
B1 C65 C66 C67 -176.4(2)
C65 C66 C67 C68 -0.9(4)
C66 C67 C68 C69 -0.7(4)
C67 C68 C69 C70 1.3(4)
C68 C69 C70 C65 -0.2(4)
C66 C65 C70 C69 -1.3(4)
B1 C65 C70 C69 177.0(2)
C53 B1 C71 C72 2.7(3)
C59 B1 C71 C72 -117.3(3)
C65 B1 C71 C72 123.1(3)
C53 B1 C71 C76 -173.1(2)
C59 B1 C71 C76 66.9(3)
C65 B1 C71 C76 -52.7(3)
C76 C71 C72 C73 -1.4(4)
B1 C71 C72 C73 -177.4(2)
C71 C72 C73 C74 0.9(4)
C72 C73 C74 C75 0.0(4)
C73 C74 C75 C76 -0.2(4)
C74 C75 C76 C71 -0.4(4)
C72 C71 C76 C75 1.2(4)
B1 C71 C76 C75 177.4(2)
C95 B2 C77 C82 -86.2(3)
C83 B2 C77 C82 150.1(3)
C107 B2 C77 C82 18.5(4)
C101 B2 C77 C82 48.0(4)
C89 B2 C77 C82 -89.0(3)
C95 B2 C77 C78 86.9(3)
C83 B2 C77 C78 -36.8(4)
C107 B2 C77 C78 -168.3(3)
C101 B2 C77 C78 -138.9(3)
C89 B2 C77 C78 84.1(3)
C82 C77 C78 C79 -1.1(5)
B2 C77 C78 C79 -174.8(3)
C77 C78 C79 C80 0.6(5)
C78 C79 C80 C81 -0.4(5)
C79 C80 C81 C82 0.7(6)
C78 C77 C82 C81 1.4(5)
B2 C77 C82 C81 174.9(3)
C80 C81 C82 C77 -1.3(6)
C95 B2 C83 C84 12.8(4)
C77 B2 C83 C84 135.5(3)
C107 B2 C83 C84 -95.8(4)
C101 B2 C83 C84 -106.7(3)
C89 B2 C83 C84 21.0(4)
C95 B2 C83 C88 -174.1(3)
C77 B2 C83 C88 -51.5(3)
C107 B2 C83 C88 77.2(3)
C101 B2 C83 C88 66.3(3)
C89 B2 C83 C88 -165.9(2)
C88 C83 C84 C85 0.1(4)
B2 C83 C84 C85 173.4(3)
C83 C84 C85 C86 0.7(5)
C84 C85 C86 C87 -0.8(5)
C85 C86 C87 C88 0.0(5)
C86 C87 C88 C83 0.8(5)
C84 C83 C88 C87 -0.9(4)
B2 C83 C88 C87 -174.7(3)
C95 B2 C89 C90 -178.0(17)
C83 B2 C89 C90 99.0(3)
C77 B2 C89 C90 -18.2(3)
C107 B2 C89 C90 -134.5(3)
C101 B2 C89 C90 -151.0(3)
C95 B2 C89 C94 0.1(15)
C83 B2 C89 C94 -82.9(3)
C77 B2 C89 C94 159.9(2)
C107 B2 C89 C94 43.6(3)
C101 B2 C89 C94 27.1(4)
C94 C89 C90 C91 0.0
B2 C89 C90 C91 178.0(3)
C89 C90 C91 C92 0.0
C90 C91 C92 C93 0.0
C91 C92 C93 C94 0.0
C92 C93 C94 C89 0.0
C90 C89 C94 C93 0.0
B2 C89 C94 C93 -178.2(3)
C83 B2 C95 C96 79.6(3)
C77 B2 C95 C96 -41.7(4)
C107 B2 C95 C96 -157.9(3)
C101 B2 C95 C96 -175.6(3)
C89 B2 C95 C96 -20.7(14)
C83 B2 C95 C100 -105.7(3)
C77 B2 C95 C100 133.1(3)
C107 B2 C95 C100 16.9(4)
C101 B2 C95 C100 -0.8(4)
C89 B2 C95 C100 154.1(17)
C100 C95 C96 C97 0.0
B2 C95 C96 C97 174.9(3)
C95 C96 C97 C98 0.0
C96 C97 C98 C99 0.0
C97 C98 C99 C100 0.0
C98 C99 C100 C95 0.0
C96 C95 C100 C99 0.0
B2 C95 C100 C99 -174.6(4)
C95 B2 C101 C102 123.7(3)
C83 B2 C101 C102 -119.7(2)
C77 B2 C101 C102 -8.1(4)
C107 B2 C101 C102 81.9(4)
C89 B2 C101 C102 119.8(3)
C95 B2 C101 C106 -52.2(4)
C83 B2 C101 C106 64.4(3)
C77 B2 C101 C106 176.0(2)
C107 B2 C101 C106 -94.0(4)
C89 B2 C101 C106 -56.1(4)
C106 C101 C102 C103 0.0
B2 C101 C102 C103 -175.8(3)
C101 C102 C103 C104 0.0
C102 C103 C104 C105 0.0
C103 C104 C105 C106 0.0
C104 C105 C106 C101 0.0
C102 C101 C106 C105 0.0
B2 C101 C106 C105 176.0(3)
C95 B2 C107 C108 -126.1(3)
C83 B2 C107 C108 -7.6(3)
C77 B2 C107 C108 119.2(3)
C101 B2 C107 C108 17.0(3)
C89 B2 C107 C108 -131.3(2)
C95 B2 C107 C112 54.4(3)
C83 B2 C107 C112 172.9(2)
C77 B2 C107 C112 -60.4(3)
C101 B2 C107 C112 -162.5(5)
C89 B2 C107 C112 49.1(3)
C112 C107 C108 C109 0.0
B2 C107 C108 C109 -179.6(3)
C107 C108 C109 C110 0.0
C108 C109 C110 C111 0.0
C109 C110 C111 C112 0.0
C110 C111 C112 C107 0.0
C108 C107 C112 C111 0.0
B2 C107 C112 C111 179.5(3)
